data_4121616
loop_
_publ_author_name
'Saito, Teruhiko'
'Nishiyama, Haruka'
'Tanahashi, Hiromasa'
'Kawakita, Kento'
'Tsurugi, Hayato'
'Mashima, Kazushi'

_publ_section_title
;
 1,4-Bis(trimethylsilyl)-1,4-diaza-2,5-cyclohexadienes as Strong Salt-Free
 Reductants for Generating Low-Valent Early Transition Metals with
 Electron-Donating Ligands.
;
_journal_issue 13
_journal_name_full 'Journal of the American Chemical Society'
_journal_page_first 5161
_journal_page_last 5170
_journal_paper_doi 10.1021/ja501313s
_journal_volume 136
_journal_year 2014
_chemical_formula_moiety 'C17 H28 Cl2 N2 Si Ti'
_chemical_formula_sum 'C17 H28 Cl2 N2 Si Ti'
_chemical_formula_weight 407.30
_chemical_melting_point 187(3)
_chemical_name_common 11
_chemical_name_systematic
; 
 ? 
;
_space_group_IT_number 2
_symmetry_cell_setting triclinic
_symmetry_space_group_name_Hall '-P 1'
_symmetry_space_group_name_H-M 'P -1'
_atom_sites_solution_hydrogens geom
_atom_sites_solution_primary direct
_atom_sites_solution_secondary difmap
_audit_creation_method SHELXL-97
_cell_angle_alpha 92.565(11)
_cell_angle_beta 95.849(10)
_cell_angle_gamma 95.536(10)
_cell_formula_units_Z 2
_cell_length_a 8.105(3)
_cell_length_b 8.507(3)
_cell_length_c 14.481(6)
_cell_measurement_reflns_used 3305
_cell_measurement_temperature 113(2)
_cell_measurement_theta_max 27.63
_cell_measurement_theta_min 3.04
_cell_volume 987.1(7)
_computing_cell_refinement 'RAPID AUTO'
_computing_data_collection 'RAPID AUTO (Rigaku, ????)'
_computing_data_reduction 'RAPID AUTO'
_computing_molecular_graphics 'CrystalStructure 4.0 (Rigaku, 2010)'
_computing_publication_material 'CrystalStructure 4.0'
_computing_structure_refinement 'SHELXL-97 (Sheldrick, 1997)'
_computing_structure_solution 'SHELXS-97 (Sheldrick, 1990)'
_diffrn_ambient_temperature 113(2)
_diffrn_detector_area_resol_mean 10.000
_diffrn_measured_fraction_theta_full 0.998
_diffrn_measured_fraction_theta_max 0.998
_diffrn_measurement_device_type 'Rigaku R-AXIS RAPID'
_diffrn_measurement_method \w
_diffrn_radiation_monochromator graphite
_diffrn_radiation_source 'fine-focus sealed tube'
_diffrn_radiation_type MoK\a
_diffrn_radiation_wavelength 0.71075
_diffrn_reflns_av_R_equivalents 0.2412
_diffrn_reflns_av_sigmaI/netI 0.4501
_diffrn_reflns_limit_h_max 9
_diffrn_reflns_limit_h_min -9
_diffrn_reflns_limit_k_max 10
_diffrn_reflns_limit_k_min -9
_diffrn_reflns_limit_l_max 17
_diffrn_reflns_limit_l_min -17
_diffrn_reflns_number 12420
_diffrn_reflns_theta_full 26.00
_diffrn_reflns_theta_max 26.00
_diffrn_reflns_theta_min 3.04
_diffrn_standards_number 0
_exptl_absorpt_coefficient_mu 0.765
_exptl_absorpt_correction_T_max 0.7008
_exptl_absorpt_correction_T_min 0.6163
_exptl_absorpt_correction_type multi-scan
_exptl_absorpt_process_details 'ABSCOR (Rigaku, 1995)'
_exptl_crystal_colour green
_exptl_crystal_density_diffrn 1.370
_exptl_crystal_density_method 'not measured'
_exptl_crystal_description block
_exptl_crystal_F_000 428
_exptl_crystal_size_max 0.70
_exptl_crystal_size_mid 0.60
_exptl_crystal_size_min 0.50
_refine_diff_density_max 1.015
_refine_diff_density_min -0.992
_refine_diff_density_rms 0.205
_refine_ls_extinction_method none
_refine_ls_goodness_of_fit_ref 0.873
_refine_ls_hydrogen_treatment mixed
_refine_ls_matrix_type full
_refine_ls_number_parameters 216
_refine_ls_number_reflns 3870
_refine_ls_number_restraints 0
_refine_ls_restrained_S_all 0.873
_refine_ls_R_factor_all 0.1951
_refine_ls_R_factor_gt 0.0548
_refine_ls_shift/su_max 0.000
_refine_ls_shift/su_mean 0.000
_refine_ls_structure_factor_coef Fsqd
_refine_ls_weighting_details 'calc w=1/[\s^2^(Fo^2^)+(0.0788P)^2^+0.0000P] where P=(Fo^2^+2Fc^2^)/3'
_refine_ls_weighting_scheme calc
_refine_ls_wR_factor_gt 0.1125
_refine_ls_wR_factor_ref 0.1863
_reflns_number_gt 1466
_reflns_number_total 3870
_reflns_threshold_expression >2sigma(I)
_cod_data_source_file ja501313s_si_003.cif
_cod_data_source_block 10
_cod_depositor_comments
;
The following automatic conversions were performed:

'_chemical_melting_point' value '184-190' was changed to '187(3)' -
the average value was taken and precision was estimated.

Automatic conversion script
Id: cif_fix_values 2281 2013-09-26 08:29:07Z andrius 
;
_cod_database_code 4121616

loop_
_symmetry_equiv_pos_as_xyz
'x, y, z'
'-x, -y, -z'

loop_
_atom_site_label
_atom_site_type_symbol
_atom_site_fract_x
_atom_site_fract_y
_atom_site_fract_z
_atom_site_U_iso_or_equiv
_atom_site_adp_type
_atom_site_occupancy
_atom_site_symmetry_multiplicity
_atom_site_calc_flag
_atom_site_refinement_flags
Ti1 Ti 0.27320(13) 0.78920(13) 0.25074(8) 0.0203(3) Uani 1 1 d .
Cl1 Cl 0.27402(19) 0.55151(18) 0.17080(11) 0.0273(5) Uani 1 1 d .
Cl2 Cl 0.01007(19) 0.8669(2) 0.22870(12) 0.0306(5) Uani 1 1 d .
Si1 Si 0.8032(2) 1.2955(2) 0.12146(12) 0.0230(5) Uani 1 1 d .
N1 N 0.3772(6) 0.9243(6) 0.1632(4) 0.0231(13) Uani 1 1 d .
N2 N 0.6267(6) 1.1527(6) 0.1126(3) 0.0242(14) Uani 1 1 d .
C1 C 0.5216(8) 0.8836(8) 0.1255(4) 0.0273(18) Uani 1 1 d .
H1 H 0.5365 0.7751 0.1152 0.033 Uiso 1 1 calc R
C2 C 0.6385(7) 0.9938(7) 0.1038(4) 0.0213(15) Uani 1 1 d .
H2 H 0.7355 0.9595 0.0809 0.026 Uiso 1 1 calc R
C3 C 0.4727(7) 1.1910(7) 0.1345(4) 0.0220(15) Uani 1 1 d .
H3 H 0.4499 1.2984 0.1338 0.026 Uiso 1 1 calc R
C4 C 0.3551(7) 1.0827(7) 0.1565(4) 0.0243(17) Uani 1 1 d .
H4 H 0.2504 1.1162 0.1681 0.029 Uiso 1 1 calc R
C5 C 0.8965(8) 1.3089(8) 0.2436(4) 0.0318(19) Uani 1 1 d .
H5A H 0.9934 1.3885 0.2511 0.038 Uiso 1 1 calc R
H5B H 0.9317 1.2060 0.2603 0.038 Uiso 1 1 calc R
H5C H 0.8139 1.3395 0.2841 0.038 Uiso 1 1 calc R
C6 C 0.7284(8) 1.4852(8) 0.0885(5) 0.036(2) Uani 1 1 d .
H6A H 0.6406 1.5105 0.1268 0.043 Uiso 1 1 calc R
H6B H 0.6836 1.4767 0.0228 0.043 Uiso 1 1 calc R
H6C H 0.8211 1.5690 0.0983 0.043 Uiso 1 1 calc R
C7 C 0.9481(8) 1.2222(8) 0.0437(5) 0.033(2) Uani 1 1 d .
H7A H 0.8935 1.2097 -0.0201 0.039 Uiso 1 1 calc R
H7B H 0.9804 1.1199 0.0636 0.039 Uiso 1 1 calc R
H7C H 1.0477 1.2981 0.0463 0.039 Uiso 1 1 calc R
C8 C 0.4864(7) 0.7302(7) 0.3603(4) 0.0194(15) Uani 1 1 d .
C9 C 0.3384(8) 0.6537(7) 0.3896(4) 0.0201(16) Uani 1 1 d .
C10 C 0.2365(8) 0.7683(7) 0.4119(4) 0.0236(17) Uani 1 1 d .
C11 C 0.3192(8) 0.9162(7) 0.3958(4) 0.0265(17) Uani 1 1 d .
C12 C 0.4767(7) 0.8917(7) 0.3677(4) 0.0210(15) Uani 1 1 d .
C13 C 0.6286(8) 0.6479(9) 0.3335(5) 0.036(2) Uani 1 1 d .
H13A H 0.7049 0.6354 0.3890 0.043 Uiso 1 1 calc R
H13B H 0.6877 0.7104 0.2895 0.043 Uiso 1 1 calc R
H13C H 0.5872 0.5436 0.3042 0.043 Uiso 1 1 calc R
C14 C 0.3074(8) 0.4788(7) 0.3987(5) 0.0315(18) Uani 1 1 d .
H14A H 0.1903 0.4512 0.4081 0.038 Uiso 1 1 calc R
H14B H 0.3792 0.4478 0.4520 0.038 Uiso 1 1 calc R
H14C H 0.3324 0.4229 0.3419 0.038 Uiso 1 1 calc R
C15 C 0.0690(8) 0.7428(9) 0.4481(5) 0.040(2) Uani 1 1 d .
H15A H 0.0828 0.7584 0.5160 0.048 Uiso 1 1 calc R
H15B H 0.0189 0.6348 0.4303 0.048 Uiso 1 1 calc R
H15C H -0.0038 0.8186 0.4216 0.048 Uiso 1 1 calc R
C16 C 0.2541(10) 1.0748(9) 0.4112(5) 0.045(2) Uani 1 1 d .
H16A H 0.2776 1.1412 0.3596 0.054 Uiso 1 1 calc R
H16B H 0.3092 1.1266 0.4696 0.054 Uiso 1 1 calc R
H16C H 0.1335 1.0594 0.4145 0.054 Uiso 1 1 calc R
C17 C 0.6082(8) 1.0217(8) 0.3515(5) 0.037(2) Uani 1 1 d .
H17A H 0.6628 1.0677 0.4114 0.044 Uiso 1 1 calc R
H17B H 0.5563 1.1037 0.3169 0.044 Uiso 1 1 calc R
H17C H 0.6912 0.9783 0.3156 0.044 Uiso 1 1 calc R

loop_
_atom_site_aniso_label
_atom_site_aniso_U_11
_atom_site_aniso_U_22
_atom_site_aniso_U_33
_atom_site_aniso_U_23
_atom_site_aniso_U_13
_atom_site_aniso_U_12
Ti1 0.0163(6) 0.0230(7) 0.0205(7) -0.0017(5) 0.0030(5) -0.0033(5)
Cl1 0.0287(9) 0.0270(9) 0.0246(10) -0.0061(7) 0.0046(7) -0.0035(7)
Cl2 0.0211(9) 0.0397(10) 0.0316(11) 0.0019(8) 0.0073(7) 0.0006(7)
Si1 0.0199(10) 0.0268(10) 0.0211(11) 0.0007(8) 0.0022(8) -0.0040(8)
N1 0.010(3) 0.035(3) 0.023(3) -0.005(2) 0.000(2) 0.000(2)
N2 0.022(3) 0.024(3) 0.025(3) -0.006(2) 0.005(2) -0.005(2)
C1 0.027(4) 0.029(4) 0.023(4) -0.007(3) 0.003(3) -0.005(3)
C2 0.017(3) 0.028(4) 0.019(4) -0.001(3) 0.003(3) 0.002(3)
C3 0.023(3) 0.021(3) 0.025(4) 0.009(3) 0.003(3) 0.011(3)
C4 0.018(3) 0.031(4) 0.024(4) -0.009(3) 0.007(3) 0.001(3)
C5 0.027(4) 0.046(4) 0.021(4) -0.001(3) 0.001(3) -0.002(3)
C6 0.036(4) 0.045(5) 0.025(4) -0.011(3) 0.018(3) -0.010(3)
C7 0.033(4) 0.037(4) 0.027(4) 0.002(3) 0.007(3) -0.010(3)
C8 0.023(3) 0.017(3) 0.019(4) 0.004(3) -0.003(3) 0.010(2)
C9 0.028(4) 0.013(3) 0.019(4) -0.001(3) 0.001(3) 0.000(3)
C10 0.028(4) 0.030(4) 0.010(3) -0.008(3) 0.007(3) -0.010(3)
C11 0.035(4) 0.021(4) 0.022(4) -0.010(3) 0.005(3) -0.002(3)
C12 0.024(3) 0.016(3) 0.024(4) 0.011(3) -0.003(3) 0.003(3)
C13 0.019(4) 0.061(5) 0.027(4) -0.002(4) 0.003(3) 0.003(3)
C14 0.031(4) 0.034(4) 0.027(4) 0.002(3) -0.006(3) -0.003(3)
C15 0.029(4) 0.061(5) 0.029(4) -0.003(4) 0.010(3) -0.009(4)
C16 0.061(5) 0.046(5) 0.025(4) -0.007(4) 0.007(4) -0.005(4)
C17 0.036(4) 0.041(4) 0.029(4) 0.000(3) 0.003(3) -0.017(3)

loop_
_atom_type_symbol
_atom_type_description
_atom_type_scat_dispersion_real
_atom_type_scat_dispersion_imag
_atom_type_scat_source
C C 0.0033 0.0016 'International Tables Vol C Tables 4.2.6.8 and 6.1.1.4'
H H 0.0000 0.0000 'International Tables Vol C Tables 4.2.6.8 and 6.1.1.4'
N N 0.0061 0.0033 'International Tables Vol C Tables 4.2.6.8 and 6.1.1.4'
Cl Cl 0.1484 0.1585 'International Tables Vol C Tables 4.2.6.8 and 6.1.1.4'
Si Si 0.0817 0.0704 'International Tables Vol C Tables 4.2.6.8 and 6.1.1.4'
Ti Ti 0.2776 0.4457 'International Tables Vol C Tables 4.2.6.8 and 6.1.1.4'

loop_
_geom_angle_atom_site_label_1
_geom_angle_atom_site_label_2
_geom_angle_atom_site_label_3
_geom_angle
N1 Ti1 Cl1 98.28(17)
N1 Ti1 Cl2 98.33(18)
Cl1 Ti1 Cl2 108.31(7)
N1 Ti1 C11 108.4(2)
Cl1 Ti1 C11 144.1(2)
Cl2 Ti1 C11 91.4(2)
N1 Ti1 C12 89.7(2)
Cl1 Ti1 C12 124.50(19)
Cl2 Ti1 C12 124.75(19)
C11 Ti1 C12 35.6(2)
N1 Ti1 C8 106.7(2)
Cl1 Ti1 C8 91.64(17)
Cl2 Ti1 C8 145.36(17)
C11 Ti1 C8 58.3(2)
C12 Ti1 C8 34.6(2)
N1 Ti1 C10 143.14(19)
Cl1 Ti1 C10 114.12(16)
Cl2 Ti1 C10 88.12(18)
C11 Ti1 C10 34.84(19)
C12 Ti1 C10 57.97(19)
C8 Ti1 C10 57.6(2)
N1 Ti1 C9 141.6(2)
Cl1 Ti1 C9 86.94(16)
Cl2 Ti1 C9 116.17(16)
C11 Ti1 C9 57.2(2)
C12 Ti1 C9 57.46(18)
C8 Ti1 C9 34.94(18)
C10 Ti1 C9 33.6(2)
N2 Si1 C7 106.7(3)
N2 Si1 C6 107.3(3)
C7 Si1 C6 113.4(3)
N2 Si1 C5 107.3(3)
C7 Si1 C5 110.9(3)
C6 Si1 C5 110.8(3)
C4 N1 C1 112.6(4)
C4 N1 Ti1 123.8(4)
C1 N1 Ti1 120.4(4)
C2 N2 C3 113.9(4)
C2 N2 Si1 122.8(4)
C3 N2 Si1 121.9(4)
C2 C1 N1 121.7(6)
C2 C1 H1 119.1
N1 C1 H1 119.1
C1 C2 N2 123.9(6)
C1 C2 H2 118.0
N2 C2 H2 118.0
C4 C3 N2 122.4(6)
C4 C3 H3 118.8
N2 C3 H3 118.8
C3 C4 N1 123.6(6)
C3 C4 H4 118.2
N1 C4 H4 118.2
Si1 C5 H5A 109.5
Si1 C5 H5B 109.5
H5A C5 H5B 109.5
Si1 C5 H5C 109.5
H5A C5 H5C 109.5
H5B C5 H5C 109.5
Si1 C6 H6A 109.5
Si1 C6 H6B 109.5
H6A C6 H6B 109.5
Si1 C6 H6C 109.5
H6A C6 H6C 109.5
H6B C6 H6C 109.5
Si1 C7 H7A 109.5
Si1 C7 H7B 109.5
H7A C7 H7B 109.5
Si1 C7 H7C 109.5
H7A C7 H7C 109.5
H7B C7 H7C 109.5
C12 C8 C9 108.0(5)
C12 C8 C13 127.3(5)
C9 C8 C13 124.6(6)
C12 C8 Ti1 72.2(4)
C9 C8 Ti1 75.2(4)
C13 C8 Ti1 121.9(4)
C10 C9 C8 108.3(5)
C10 C9 C14 127.4(5)
C8 C9 C14 124.2(6)
C10 C9 Ti1 73.0(4)
C8 C9 Ti1 69.9(3)
C14 C9 Ti1 125.3(4)
C9 C10 C11 107.5(6)
C9 C10 C15 127.1(6)
C11 C10 C15 125.4(7)
C9 C10 Ti1 73.4(4)
C11 C10 Ti1 68.8(3)
C15 C10 Ti1 123.7(4)
C10 C11 C12 108.4(6)
C10 C11 C16 125.8(6)
C12 C11 C16 125.8(5)
C10 C11 Ti1 76.4(3)
C12 C11 Ti1 73.0(4)
C16 C11 Ti1 119.4(5)
C8 C12 C11 107.7(4)
C8 C12 C17 127.7(6)
C11 C12 C17 124.6(6)
C8 C12 Ti1 73.2(3)
C11 C12 Ti1 71.4(3)
C17 C12 Ti1 121.9(4)
C8 C13 H13A 109.5
C8 C13 H13B 109.5
H13A C13 H13B 109.5
C8 C13 H13C 109.5
H13A C13 H13C 109.5
H13B C13 H13C 109.5
C9 C14 H14A 109.5
C9 C14 H14B 109.5
H14A C14 H14B 109.5
C9 C14 H14C 109.5
H14A C14 H14C 109.5
H14B C14 H14C 109.5
C10 C15 H15A 109.5
C10 C15 H15B 109.5
H15A C15 H15B 109.5
C10 C15 H15C 109.5
H15A C15 H15C 109.5
H15B C15 H15C 109.5
C11 C16 H16A 109.5
C11 C16 H16B 109.5
H16A C16 H16B 109.5
C11 C16 H16C 109.5
H16A C16 H16C 109.5
H16B C16 H16C 109.5
C12 C17 H17A 109.5
C12 C17 H17B 109.5
H17A C17 H17B 109.5
C12 C17 H17C 109.5
H17A C17 H17C 109.5
H17B C17 H17C 109.5

loop_
_geom_bond_atom_site_label_1
_geom_bond_atom_site_label_2
_geom_bond_distance
Ti1 N1 1.949(5)
Ti1 Cl1 2.286(2)
Ti1 Cl2 2.289(2)
Ti1 C11 2.297(6)
Ti1 C12 2.318(6)
Ti1 C8 2.331(6)
Ti1 C10 2.395(6)
Ti1 C9 2.400(7)
Si1 N2 1.776(4)
Si1 C7 1.839(7)
Si1 C6 1.843(8)
Si1 C5 1.845(7)
N1 C4 1.383(8)
N1 C1 1.406(8)
N2 C2 1.365(8)
N2 C3 1.383(8)
C1 C2 1.338(7)
C1 H1 0.9500
C2 H2 0.9500
C3 C4 1.333(7)
C3 H3 0.9500
C4 H4 0.9500
C5 H5A 0.9800
C5 H5B 0.9800
C5 H5C 0.9800
C6 H6A 0.9800
C6 H6B 0.9800
C6 H6C 0.9800
C7 H7A 0.9800
C7 H7B 0.9800
C7 H7C 0.9800
C8 C12 1.383(9)
C8 C9 1.422(7)
C8 C13 1.480(9)
C9 C10 1.385(10)
C9 C14 1.499(8)
C10 C11 1.408(8)
C10 C15 1.505(8)
C11 C12 1.410(9)
C11 C16 1.511(10)
C12 C17 1.504(7)
C13 H13A 0.9800
C13 H13B 0.9800
C13 H13C 0.9800
C14 H14A 0.9800
C14 H14B 0.9800
C14 H14C 0.9800
C15 H15A 0.9800
C15 H15B 0.9800
C15 H15C 0.9800
C16 H16A 0.9800
C16 H16B 0.9800
C16 H16C 0.9800
C17 H17A 0.9800
C17 H17B 0.9800
C17 H17C 0.9800

loop_
_geom_torsion_atom_site_label_1
_geom_torsion_atom_site_label_2
_geom_torsion_atom_site_label_3
_geom_torsion_atom_site_label_4
_geom_torsion
Cl1 Ti1 N1 C4 155.0(4)
Cl2 Ti1 N1 C4 45.0(5)
C11 Ti1 N1 C4 -49.3(5)
C12 Ti1 N1 C4 -80.2(5)
C8 Ti1 N1 C4 -110.8(5)
C10 Ti1 N1 C4 -53.1(7)
C9 Ti1 N1 C4 -109.5(5)
Cl1 Ti1 N1 C1 -47.0(4)
Cl2 Ti1 N1 C1 -157.0(4)
C11 Ti1 N1 C1 108.7(4)
C12 Ti1 N1 C1 77.9(4)
C8 Ti1 N1 C1 47.3(4)
C10 Ti1 N1 C1 105.0(5)
C9 Ti1 N1 C1 48.6(6)
C7 Si1 N2 C2 37.4(6)
C6 Si1 N2 C2 159.3(5)
C5 Si1 N2 C2 -81.6(5)
C7 Si1 N2 C3 -157.1(5)
C6 Si1 N2 C3 -35.2(6)
C5 Si1 N2 C3 84.0(6)
C4 N1 C1 C2 12.6(8)
Ti1 N1 C1 C2 -147.7(5)
N1 C1 C2 N2 -2.5(10)
C3 N2 C2 C1 -8.2(9)
Si1 N2 C2 C1 158.4(5)
C2 N2 C3 C4 8.2(9)
Si1 N2 C3 C4 -158.6(5)
N2 C3 C4 N1 2.7(10)
C1 N1 C4 C3 -12.8(9)
Ti1 N1 C4 C3 146.8(5)
N1 Ti1 C8 C12 63.7(4)
Cl1 Ti1 C8 C12 162.9(3)
Cl2 Ti1 C8 C12 -70.6(4)
C11 Ti1 C8 C12 -38.0(3)
C10 Ti1 C8 C12 -79.3(4)
C9 Ti1 C8 C12 -114.8(5)
N1 Ti1 C8 C9 178.6(3)
Cl1 Ti1 C8 C9 -82.3(3)
Cl2 Ti1 C8 C9 44.2(5)
C11 Ti1 C8 C9 76.9(4)
C12 Ti1 C8 C9 114.8(5)
C10 Ti1 C8 C9 35.5(3)
N1 Ti1 C8 C13 -59.6(5)
Cl1 Ti1 C8 C13 39.5(5)
Cl2 Ti1 C8 C13 166.0(4)
C11 Ti1 C8 C13 -161.3(5)
C12 Ti1 C8 C13 -123.3(6)
C10 Ti1 C8 C13 157.3(5)
C9 Ti1 C8 C13 121.8(6)
C12 C8 C9 C10 2.0(7)
C13 C8 C9 C10 177.9(6)
Ti1 C8 C9 C10 -63.3(5)
C12 C8 C9 C14 -175.1(6)
C13 C8 C9 C14 0.9(10)
Ti1 C8 C9 C14 119.7(6)
C12 C8 C9 Ti1 65.3(4)
C13 C8 C9 Ti1 -118.8(6)
N1 Ti1 C9 C10 115.4(4)
Cl1 Ti1 C9 C10 -145.2(3)
Cl2 Ti1 C9 C10 -36.2(3)
C11 Ti1 C9 C10 37.3(3)
C12 Ti1 C9 C10 79.9(4)
C8 Ti1 C9 C10 117.6(5)
N1 Ti1 C9 C8 -2.2(5)
Cl1 Ti1 C9 C8 97.3(3)
Cl2 Ti1 C9 C8 -153.8(3)
C11 Ti1 C9 C8 -80.3(4)
C12 Ti1 C9 C8 -37.7(4)
C10 Ti1 C9 C8 -117.6(5)
N1 Ti1 C9 C14 -120.5(5)
Cl1 Ti1 C9 C14 -21.0(5)
Cl2 Ti1 C9 C14 87.9(5)
C11 Ti1 C9 C14 161.5(6)
C12 Ti1 C9 C14 -156.0(6)
C8 Ti1 C9 C14 -118.3(7)
C10 Ti1 C9 C14 124.2(7)
C8 C9 C10 C11 0.6(7)
C14 C9 C10 C11 177.5(6)
Ti1 C9 C10 C11 -60.7(4)
C8 C9 C10 C15 -178.6(6)
C14 C9 C10 C15 -1.7(11)
Ti1 C9 C10 C15 120.1(7)
C8 C9 C10 Ti1 61.3(4)
C14 C9 C10 Ti1 -121.8(7)
N1 Ti1 C10 C9 -110.7(4)
Cl1 Ti1 C10 C9 38.7(3)
Cl2 Ti1 C10 C9 147.9(3)
C11 Ti1 C10 C9 -116.9(6)
C12 Ti1 C10 C9 -78.2(4)
C8 Ti1 C10 C9 -37.0(3)
N1 Ti1 C10 C11 6.2(7)
Cl1 Ti1 C10 C11 155.5(4)
Cl2 Ti1 C10 C11 -95.2(4)
C12 Ti1 C10 C11 38.7(4)
C8 Ti1 C10 C11 79.9(4)
C9 Ti1 C10 C11 116.9(6)
N1 Ti1 C10 C15 125.4(5)
Cl1 Ti1 C10 C15 -85.3(6)
Cl2 Ti1 C10 C15 24.0(5)
C11 Ti1 C10 C15 119.2(8)
C12 Ti1 C10 C15 157.8(6)
C8 Ti1 C10 C15 -161.0(6)
C9 Ti1 C10 C15 -124.0(7)
C9 C10 C11 C12 -2.9(7)
C15 C10 C11 C12 176.3(6)
Ti1 C10 C11 C12 -66.6(4)
C9 C10 C11 C16 -179.7(7)
C15 C10 C11 C16 -0.5(11)
Ti1 C10 C11 C16 116.6(7)
C9 C10 C11 Ti1 63.7(5)
C15 C10 C11 Ti1 -117.1(6)
N1 Ti1 C11 C10 -176.1(4)
Cl1 Ti1 C11 C10 -40.1(6)
Cl2 Ti1 C11 C10 84.7(4)
C12 Ti1 C11 C10 -114.4(6)
C8 Ti1 C11 C10 -77.5(5)
C9 Ti1 C11 C10 -35.9(4)
N1 Ti1 C11 C12 -61.7(4)
Cl1 Ti1 C11 C12 74.3(4)
Cl2 Ti1 C11 C12 -160.9(3)
C8 Ti1 C11 C12 36.9(3)
C10 Ti1 C11 C12 114.4(6)
C9 Ti1 C11 C12 78.5(4)
N1 Ti1 C11 C16 60.3(5)
Cl1 Ti1 C11 C16 -163.7(3)
Cl2 Ti1 C11 C16 -39.0(4)
C12 Ti1 C11 C16 122.0(6)
C8 Ti1 C11 C16 158.9(5)
C10 Ti1 C11 C16 -123.6(7)
C9 Ti1 C11 C16 -159.5(5)
C9 C8 C12 C11 -3.7(7)
C13 C8 C12 C11 -179.5(6)
Ti1 C8 C12 C11 63.5(4)
C9 C8 C12 C17 175.1(6)
C13 C8 C12 C17 -0.7(11)
Ti1 C8 C12 C17 -117.6(7)
C9 C8 C12 Ti1 -67.3(4)
C13 C8 C12 Ti1 116.9(7)
C10 C11 C12 C8 4.1(7)
C16 C11 C12 C8 -179.1(7)
Ti1 C11 C12 C8 -64.7(4)
C10 C11 C12 C17 -174.8(6)
C16 C11 C12 C17 2.0(10)
Ti1 C11 C12 C17 116.4(6)
C10 C11 C12 Ti1 68.8(4)
C16 C11 C12 Ti1 -114.4(7)
N1 Ti1 C12 C8 -120.8(4)
Cl1 Ti1 C12 C8 -20.9(4)
Cl2 Ti1 C12 C8 139.3(3)
C11 Ti1 C12 C8 115.9(5)
C10 Ti1 C12 C8 78.0(4)
C9 Ti1 C12 C8 38.1(3)
N1 Ti1 C12 C11 123.4(4)
Cl1 Ti1 C12 C11 -136.8(3)
Cl2 Ti1 C12 C11 23.4(4)
C8 Ti1 C12 C11 -115.9(5)
C10 Ti1 C12 C11 -37.9(4)
C9 Ti1 C12 C11 -77.8(4)
N1 Ti1 C12 C17 3.6(6)
Cl1 Ti1 C12 C17 103.5(6)
Cl2 Ti1 C12 C17 -96.4(6)
C11 Ti1 C12 C17 -119.8(7)
C8 Ti1 C12 C17 124.4(8)
C10 Ti1 C12 C17 -157.6(7)
C9 Ti1 C12 C17 162.4(7)
